data_7208250
loop_
_publ_author_name
'Andr\'e, V\^ania'
'M. da Piedade, M. F\'atima'
'Duarte, M. Teresa'

_publ_section_title
;
 Revisiting paracetamol in a quest for new co-crystals
;
_journal_issue 15
_journal_name_full CrystEngComm
_journal_page_first 5005
_journal_paper_doi 10.1039/c2ce25307k
_journal_volume 14
_journal_year 2012
_chemical_formula_sum 'C10 H13.5 N1.5 O2.5'
_chemical_formula_weight 194.72
_chemical_name_common Paracetamol_morpholine
_chemical_name_systematic
;
?
;
_space_group_IT_number 61
_symmetry_cell_setting orthorhombic
_symmetry_space_group_name_Hall '-P 2ac 2ab'
_symmetry_space_group_name_H-M 'P b c a'
_atom_sites_solution_hydrogens geom
_atom_sites_solution_primary direct
_atom_sites_solution_secondary difmap
_audit_creation_method SHELXL-97
_cell_angle_alpha 90.00
_cell_angle_beta 90.00
_cell_angle_gamma 90.00
_cell_formula_units_Z 8
_cell_length_a 12.226(2)
_cell_length_b 11.891(2)
_cell_length_c 13.689(2)
_cell_measurement_reflns_used 1767
_cell_measurement_temperature 150(2)
_cell_measurement_theta_max 25.35
_cell_measurement_theta_min 2.98
_cell_volume 1990.1(6)
_computing_cell_refinement 'BRUKER SMART (Bruker, 2005)'
_computing_data_collection 'BRUKER APEX2 (Bruker, 2005)'
_computing_data_reduction 'BRUKER SAINT (Bruker, 2005)'
_computing_molecular_graphics 'ORTEP 3.2 (Farrugia, 1997) and Mercury 2.3'
_computing_structure_refinement 'SHELXL-97 (Sheldrick, 2008)'
_computing_structure_solution 'SIR 97 (Altomare et al, 1999)'
_diffrn_ambient_temperature 150(2)
_diffrn_measured_fraction_theta_full 0.969
_diffrn_measured_fraction_theta_max 0.969
_diffrn_measurement_device_type 'Bruker APEX-II CCD area detector'
_diffrn_measurement_method 'phi and omega scans'
_diffrn_radiation_monochromator graphite
_diffrn_radiation_source 'fine-focus sealed tube'
_diffrn_radiation_type MoK\a
_diffrn_radiation_wavelength 0.71069
_diffrn_reflns_av_R_equivalents 0.0689
_diffrn_reflns_av_sigmaI/netI 0.0178
_diffrn_reflns_limit_h_max 14
_diffrn_reflns_limit_h_min -14
_diffrn_reflns_limit_k_max 14
_diffrn_reflns_limit_k_min -14
_diffrn_reflns_limit_l_max 16
_diffrn_reflns_limit_l_min -16
_diffrn_reflns_number 46968
_diffrn_reflns_theta_full 25.35
_diffrn_reflns_theta_max 25.35
_diffrn_reflns_theta_min 2.98
_exptl_absorpt_coefficient_mu 0.094
_exptl_absorpt_correction_type none
_exptl_crystal_colour colourless
_exptl_crystal_density_diffrn 1.300
_exptl_crystal_density_meas ?
_exptl_crystal_density_method 'not measured'
_exptl_crystal_description block
_exptl_crystal_F_000 832
_exptl_crystal_size_max 0.3
_exptl_crystal_size_mid 0.26
_exptl_crystal_size_min 0.18
_refine_diff_density_max 0.361
_refine_diff_density_min -0.462
_refine_diff_density_rms 0.052
_refine_ls_extinction_method none
_refine_ls_goodness_of_fit_ref 1.123
_refine_ls_hydrogen_treatment mixed
_refine_ls_matrix_type full
_refine_ls_number_parameters 131
_refine_ls_number_reflns 1767
_refine_ls_number_restraints 1
_refine_ls_restrained_S_all 1.124
_refine_ls_R_factor_all 0.0526
_refine_ls_R_factor_gt 0.0459
_refine_ls_shift/su_max 0.001
_refine_ls_shift/su_mean 0.000
_refine_ls_structure_factor_coef Fsqd
_refine_ls_weighting_details 'calc w=1/[\s^2^(Fo^2^)+(0.1034P)^2^+0.3425P] where P=(Fo^2^+2Fc^2^)/3'
_refine_ls_weighting_scheme calc
_refine_ls_wR_factor_gt 0.1476
_refine_ls_wR_factor_ref 0.1524
_reflns_number_gt 1486
_reflns_number_total 1767
_reflns_threshold_expression >2\s(I)
_cod_data_source_file c2ce25307k.txt
_cod_data_source_block pctmorf
_cod_depositor_comments
;
The following automatic conversions were performed:

'_symmetry_cell_setting' value 'Orthorhombic' changed to
'orthorhombic' according to
/home/saulius/struct/CIF-dictionaries/cif_core.dic dictionary named
'cif_core.dic' version 2.4.1 from 2010-06-29.

Automatic conversion script
Id: cif_fix_values 1891 2012-01-12 08:04:46Z andrius 

The following automatic conversions were performed:

'_exptl_crystal_density_meas' value 'not measured' was changed to '?'
- the value is perceived as not measured.

Automatic conversion script
Id: cif_fix_values 3008 2015-01-20 13:52:24Z robertas 
;
_cod_original_sg_symbol_H-M Pbca
_cod_original_formula_sum 'C10 H13.50 N1.50 O2.50'
_cod_database_code 7208250

loop_
_symmetry_equiv_pos_as_xyz
'x, y, z'
'-x+1/2, -y, z+1/2'
'x+1/2, -y+1/2, -z'
'-x, y+1/2, -z+1/2'
'-x, -y, -z'
'x-1/2, y, -z-1/2'
'-x-1/2, y-1/2, z'
'x, -y-1/2, z-1/2'

loop_
_atom_site_label
_atom_site_type_symbol
_atom_site_fract_x
_atom_site_fract_y
_atom_site_fract_z
_atom_site_U_iso_or_equiv
_atom_site_adp_type
_atom_site_occupancy
_atom_site_symmetry_multiplicity
_atom_site_calc_flag
_atom_site_refinement_flags
N1 N 0.64886(12) 0.81521(12) 0.95529(11) 0.0249(4) Uani 1 1 d .
O3 O 0.66001(13) 1.00011(11) 0.99244(9) 0.0354(4) Uani 1 1 d .
C6 C 0.82621(14) 0.72910(14) 0.74980(12) 0.0259(4) Uani 1 1 d .
H6 H 0.8719 0.6693 0.7339 0.031 Uiso 1 1 calc R
C7 C 0.63084(14) 0.90325(15) 1.01341(12) 0.0248(4) Uani 1 1 d .
C8 C 0.70315(14) 0.81820(13) 0.86327(12) 0.0221(4) Uani 1 1 d .
C9 C 0.74300(15) 0.90551(15) 0.70890(12) 0.0273(4) Uani 1 1 d .
H9 H 0.7333 0.9649 0.6656 0.033 Uiso 1 1 calc R
C10 C 0.57229(16) 0.87755(16) 1.10755(13) 0.0305(4) Uani 1 1 d .
H10A H 0.5556 0.7987 1.1104 0.046 Uiso 1 1 calc R
H10B H 0.5057 0.9202 1.1106 0.046 Uiso 1 1 calc R
H10C H 0.6182 0.8974 1.1617 0.046 Uiso 1 1 calc R
C11 C 0.55560(17) 0.53327(16) 0.91463(15) 0.0349(5) Uani 1 1 d .
H11A H 0.6215 0.5320 0.8751 0.042 Uiso 1 1 calc R
H11B H 0.5002 0.5751 0.8792 0.042 Uiso 1 1 calc R
C13 C 0.68778(15) 0.90537(14) 0.79716(13) 0.0265(4) Uani 1 1 d .
H13 H 0.6402 0.9639 0.8123 0.032 Uiso 1 1 calc R
C14 C 0.51626(16) 0.41413(16) 0.93057(15) 0.0336(5) Uani 1 1 d .
H14A H 0.4983 0.3806 0.8680 0.040 Uiso 1 1 calc R
H14B H 0.5747 0.3702 0.9596 0.040 Uiso 1 1 calc R
O30 O 0.86991(12) 0.81386(11) 0.59905(9) 0.0340(4) Uani 1 1 d .
H30 H 0.8563 0.8704 0.5669 0.051 Uiso 1 1 calc R
C60 C 0.81326(15) 0.81727(14) 0.68428(12) 0.0246(4) Uani 1 1 d .
O21 O 0.57847(12) 0.58988(13) 1.00676(10) 0.0378(4) Uiso 1 1 d D
C5 C 0.77194(14) 0.72927(14) 0.83848(12) 0.0248(4) Uani 1 1 d .
H5 H 0.7814 0.6698 0.8817 0.030 Uiso 1 1 calc R
H50 H 0.627(2) 0.756(2) 0.9743(17) 0.036(6) Uiso 1 1 d .
H12 H 0.637(3) 0.542(3) 1.025(4) 0.044(13) Uiso 0.50 1 d PD

loop_
_atom_site_aniso_label
_atom_site_aniso_U_11
_atom_site_aniso_U_22
_atom_site_aniso_U_33
_atom_site_aniso_U_23
_atom_site_aniso_U_13
_atom_site_aniso_U_12
N1 0.0272(8) 0.0205(8) 0.0271(8) 0.0025(6) 0.0044(6) -0.0036(6)
O3 0.0554(9) 0.0241(7) 0.0266(7) -0.0039(5) 0.0051(6) -0.0081(6)
C6 0.0282(9) 0.0222(8) 0.0273(9) -0.0004(7) 0.0013(7) 0.0038(7)
C7 0.0229(9) 0.0275(9) 0.0241(9) 0.0011(6) -0.0030(7) -0.0018(7)
C8 0.0219(8) 0.0209(8) 0.0235(8) 0.0004(6) -0.0006(7) -0.0041(6)
C9 0.0322(10) 0.0239(8) 0.0257(9) 0.0059(7) 0.0004(7) 0.0034(7)
C10 0.0319(10) 0.0318(9) 0.0280(9) -0.0001(7) 0.0046(7) 0.0001(8)
C11 0.0363(11) 0.0337(10) 0.0346(10) 0.0060(8) 0.0035(8) -0.0051(8)
C13 0.0279(9) 0.0223(8) 0.0293(9) 0.0017(7) 0.0004(7) 0.0035(7)
C14 0.0350(10) 0.0297(10) 0.0361(10) -0.0004(7) 0.0073(8) -0.0025(8)
O30 0.0449(8) 0.0317(7) 0.0255(7) 0.0035(5) 0.0095(6) 0.0073(6)
C60 0.0260(9) 0.0259(9) 0.0220(8) -0.0003(6) -0.0001(7) -0.0024(7)
C5 0.0275(9) 0.0214(8) 0.0253(9) 0.0028(6) -0.0023(7) 0.0004(6)

loop_
_atom_type_symbol
_atom_type_description
_atom_type_scat_dispersion_real
_atom_type_scat_dispersion_imag
_atom_type_scat_source
C C 0.0033 0.0016 'International Tables Vol C Tables 4.2.6.8 and 6.1.1.4'
H H 0.0000 0.0000 'International Tables Vol C Tables 4.2.6.8 and 6.1.1.4'
N N 0.0061 0.0033 'International Tables Vol C Tables 4.2.6.8 and 6.1.1.4'
O O 0.0106 0.0060 'International Tables Vol C Tables 4.2.6.8 and 6.1.1.4'

loop_
_geom_angle_atom_site_label_1
_geom_angle_atom_site_label_2
_geom_angle_atom_site_label_3
_geom_angle
_geom_angle_site_symmetry_1
C7 N1 C8 125.82(15) .
C7 N1 H50 116.2(17) .
C8 N1 H50 118.0(17) .
C5 C6 C60 120.72(16) .
C5 C6 H6 119.6 .
C60 C6 H6 119.6 .
O3 C7 N1 122.95(17) .
O3 C7 C10 121.58(16) .
N1 C7 C10 115.47(16) .
C13 C8 C5 119.30(16) .
C13 C8 N1 122.14(15) .
C5 C8 N1 118.55(14) .
C13 C9 C60 120.63(15) .
C13 C9 H9 119.7 .
C60 C9 H9 119.7 .
C7 C10 H10A 109.5 .
C7 C10 H10B 109.5 .
H10A C10 H10B 109.5 .
C7 C10 H10C 109.5 .
H10A C10 H10C 109.5 .
H10B C10 H10C 109.5 .
O21 C11 C14 111.66(16) .
O21 C11 H11A 109.3 .
C14 C11 H11A 109.3 .
O21 C11 H11B 109.3 .
C14 C11 H11B 109.3 .
H11A C11 H11B 107.9 .
C9 C13 C8 120.25(16) .
C9 C13 H13 119.9 .
C8 C13 H13 119.9 .
O21 C14 C11 111.86(16) 5_667
O21 C14 H14A 109.2 5_667
C11 C14 H14A 109.2 .
O21 C14 H14B 109.2 5_667
C11 C14 H14B 109.2 .
H14A C14 H14B 107.9 .
C60 O30 H30 109.5 .
O30 C60 C6 118.32(15) .
O30 C60 C9 122.91(15) .
C6 C60 C9 118.76(16) .
C14 O21 C11 110.22(15) 5_667
C14 O21 H12 116(3) 5_667
C11 O21 H12 95(3) .
C6 C5 C8 120.29(15) .
C6 C5 H5 119.9 .
C8 C5 H5 119.9 .

loop_
_geom_bond_atom_site_label_1
_geom_bond_atom_site_label_2
_geom_bond_distance
_geom_bond_site_symmetry_2
N1 C7 1.333(2) .
N1 C8 1.424(2) .
N1 H50 0.79(3) .
O3 C7 1.239(2) .
C6 C5 1.383(2) .
C6 C60 1.389(2) .
C6 H6 0.9300 .
C7 C10 1.505(2) .
C8 C13 1.389(2) .
C8 C5 1.393(2) .
C9 C13 1.384(3) .
C9 C60 1.397(2) .
C9 H9 0.9300 .
C10 H10A 0.9600 .
C10 H10B 0.9600 .
C10 H10C 0.9600 .
C11 O21 1.457(2) .
C11 C14 1.512(3) .
C11 H11A 0.9700 .
C11 H11B 0.9700 .
C13 H13 0.9300 .
C14 O21 1.442(2) 5_667
C14 H14A 0.9700 .
C14 H14B 0.9700 .
O30 C60 1.357(2) .
O30 H30 0.8200 .
O21 C14 1.442(2) 5_667
O21 H12 0.943(19) .
C5 H5 0.9300 .
